data_2102847
loop_
_publ_author_name
'Matsunaga, Toshiyuki'
'Kojima, Rie'
'Yamada, Noboru'
'Kifune, Kouichi'
'Kubota, Yoshiki'
'Takata, Masaki'

_publ_section_title
;
Crystal structures of stable and metastable Ge~2~Bi~2~Te~5~, an intermetallic
compound in a GeTe-Bi~2~Te~3~ pseudobinary system
;
_journal_coeditor_code SO5005
_journal_date_accepted 2007-01-08
_journal_date_recd_electronic 2006-07-19
_journal_issue 2
_journal_name_full 'Acta Crystallographica, Section B'
_journal_page_first 346
_journal_page_last 352
_journal_paper_category FA
_journal_paper_doi 10.1107/S0108768107000778
_journal_volume 63
_journal_year 2007
_chemical_formula_sum 'Bi1.6 Ge1.6 Te4'
_chemical_formula_weight 960.83
_space_group_IT_number 225
_symmetry_cell_setting cubic
_symmetry_space_group_name_Hall '-F 4 2 3'
_symmetry_space_group_name_H-M 'F m -3 m'
_cell_angle_alpha 90
_cell_angle_beta 90
_cell_angle_gamma 90
_cell_formula_units_Z 1
_cell_length_a 6.0932(5)
_cell_length_b 6.0932
_cell_length_c 6.0932
_cell_measurement_temperature 87
_cell_volume 226.22(3)
_computing_cell_refinement 'Rietan (Izumi, F. & Ikeda, T., 2000)'
_computing_data_reduction Rietan
_computing_structure_refinement Rietan
_computing_structure_solution Rietan
_diffrn_ambient_temperature 87
_diffrn_measurement_device_type 'Debye-Scherrer camera'
_diffrn_radiation_monochromator 'vertical focusing mirror + Si (111) double monochromator'
_diffrn_radiation_wavelength 0.42182
_exptl_absorpt_coefficient_mu 11.52
_exptl_crystal_colour 'dark gray'
_exptl_crystal_density_diffrn 6.98
_refine_ls_extinction_method none
_refine_ls_goodness_of_fit_all 0.66
_refine_ls_number_parameters 28
_refine_ls_structure_factor_coef Inet
_refine_ls_weighting_scheme sigma
_cod_data_source_file so5005.cif
_cod_original_formula_sum 'Ge1.6 Bi1.6 Te4'
_cod_database_code 2102847

loop_
_symmetry_equiv_pos_site_id
_symmetry_equiv_pos_as_xyz
1 +x,+y,+z
2 +z,+x,+y
3 +y,+z,+x
4 +x,+y,-z
5 -z,+x,+y
6 +y,-z,+x
7 -z,+x,-y
8 -y,-z,+x
9 +y,-z,-x
10 -x,+y,-z
11 -z,-x,+y
12 +x,-y,-z
13 +y,+x,+z
14 +z,+y,+x
15 +x,+z,+y
16 +y,+x,-z
17 -z,+y,+x
18 +x,-z,+y
19 -z,+y,-x
20 -x,-z,+y
21 +x,-z,-y
22 -y,+x,-z
23 -z,-y,+x
24 +y,-x,-z
25 -x,-y,-z
26 -z,-x,-y
27 -y,-z,-x
28 -x,-y,+z
29 +z,-x,-y
30 -y,+z,-x
31 +z,-x,+y
32 +y,+z,-x
33 -y,+z,+x
34 +x,-y,+z
35 +z,+x,-y
36 -x,+y,+z
37 -y,-x,-z
38 -z,-y,-x
39 -x,-z,-y
40 -y,-x,+z
41 +z,-y,-x
42 -x,+z,-y
43 +z,-y,+x
44 +x,+z,-y
45 -x,+z,+y
46 +y,-x,+z
47 +z,+y,-x
48 -y,+x,+z
49 +x,+y+1/2,+z+1/2
50 +z,+x+1/2,+y+1/2
51 +y,+z+1/2,+x+1/2
52 +x,+y+1/2,-z+1/2
53 -z,+x+1/2,+y+1/2
54 +y,-z+1/2,+x+1/2
55 -z,+x+1/2,-y+1/2
56 -y,-z+1/2,+x+1/2
57 +y,-z+1/2,-x+1/2
58 -x,+y+1/2,-z+1/2
59 -z,-x+1/2,+y+1/2
60 +x,-y+1/2,-z+1/2
61 +y,+x+1/2,+z+1/2
62 +z,+y+1/2,+x+1/2
63 +x,+z+1/2,+y+1/2
64 +y,+x+1/2,-z+1/2
65 -z,+y+1/2,+x+1/2
66 +x,-z+1/2,+y+1/2
67 -z,+y+1/2,-x+1/2
68 -x,-z+1/2,+y+1/2
69 +x,-z+1/2,-y+1/2
70 -y,+x+1/2,-z+1/2
71 -z,-y+1/2,+x+1/2
72 +y,-x+1/2,-z+1/2
73 -x,-y+1/2,-z+1/2
74 -z,-x+1/2,-y+1/2
75 -y,-z+1/2,-x+1/2
76 -x,-y+1/2,+z+1/2
77 +z,-x+1/2,-y+1/2
78 -y,+z+1/2,-x+1/2
79 +z,-x+1/2,+y+1/2
80 +y,+z+1/2,-x+1/2
81 -y,+z+1/2,+x+1/2
82 +x,-y+1/2,+z+1/2
83 +z,+x+1/2,-y+1/2
84 -x,+y+1/2,+z+1/2
85 -y,-x+1/2,-z+1/2
86 -z,-y+1/2,-x+1/2
87 -x,-z+1/2,-y+1/2
88 -y,-x+1/2,+z+1/2
89 +z,-y+1/2,-x+1/2
90 -x,+z+1/2,-y+1/2
91 +z,-y+1/2,+x+1/2
92 +x,+z+1/2,-y+1/2
93 -x,+z+1/2,+y+1/2
94 +y,-x+1/2,+z+1/2
95 +z,+y+1/2,-x+1/2
96 -y,+x+1/2,+z+1/2
97 +x+1/2,+y,+z+1/2
98 +z+1/2,+x,+y+1/2
99 +y+1/2,+z,+x+1/2
100 +x+1/2,+y,-z+1/2
101 -z+1/2,+x,+y+1/2
102 +y+1/2,-z,+x+1/2
103 -z+1/2,+x,-y+1/2
104 -y+1/2,-z,+x+1/2
105 +y+1/2,-z,-x+1/2
106 -x+1/2,+y,-z+1/2
107 -z+1/2,-x,+y+1/2
108 +x+1/2,-y,-z+1/2
109 +y+1/2,+x,+z+1/2
110 +z+1/2,+y,+x+1/2
111 +x+1/2,+z,+y+1/2
112 +y+1/2,+x,-z+1/2
113 -z+1/2,+y,+x+1/2
114 +x+1/2,-z,+y+1/2
115 -z+1/2,+y,-x+1/2
116 -x+1/2,-z,+y+1/2
117 +x+1/2,-z,-y+1/2
118 -y+1/2,+x,-z+1/2
119 -z+1/2,-y,+x+1/2
120 +y+1/2,-x,-z+1/2
121 -x+1/2,-y,-z+1/2
122 -z+1/2,-x,-y+1/2
123 -y+1/2,-z,-x+1/2
124 -x+1/2,-y,+z+1/2
125 +z+1/2,-x,-y+1/2
126 -y+1/2,+z,-x+1/2
127 +z+1/2,-x,+y+1/2
128 +y+1/2,+z,-x+1/2
129 -y+1/2,+z,+x+1/2
130 +x+1/2,-y,+z+1/2
131 +z+1/2,+x,-y+1/2
132 -x+1/2,+y,+z+1/2
133 -y+1/2,-x,-z+1/2
134 -z+1/2,-y,-x+1/2
135 -x+1/2,-z,-y+1/2
136 -y+1/2,-x,+z+1/2
137 +z+1/2,-y,-x+1/2
138 -x+1/2,+z,-y+1/2
139 +z+1/2,-y,+x+1/2
140 +x+1/2,+z,-y+1/2
141 -x+1/2,+z,+y+1/2
142 +y+1/2,-x,+z+1/2
143 +z+1/2,+y,-x+1/2
144 -y+1/2,+x,+z+1/2
145 +x+1/2,+y+1/2,+z
146 +z+1/2,+x+1/2,+y
147 +y+1/2,+z+1/2,+x
148 +x+1/2,+y+1/2,-z
149 -z+1/2,+x+1/2,+y
150 +y+1/2,-z+1/2,+x
151 -z+1/2,+x+1/2,-y
152 -y+1/2,-z+1/2,+x
153 +y+1/2,-z+1/2,-x
154 -x+1/2,+y+1/2,-z
155 -z+1/2,-x+1/2,+y
156 +x+1/2,-y+1/2,-z
157 +y+1/2,+x+1/2,+z
158 +z+1/2,+y+1/2,+x
159 +x+1/2,+z+1/2,+y
160 +y+1/2,+x+1/2,-z
161 -z+1/2,+y+1/2,+x
162 +x+1/2,-z+1/2,+y
163 -z+1/2,+y+1/2,-x
164 -x+1/2,-z+1/2,+y
165 +x+1/2,-z+1/2,-y
166 -y+1/2,+x+1/2,-z
167 -z+1/2,-y+1/2,+x
168 +y+1/2,-x+1/2,-z
169 -x+1/2,-y+1/2,-z
170 -z+1/2,-x+1/2,-y
171 -y+1/2,-z+1/2,-x
172 -x+1/2,-y+1/2,+z
173 +z+1/2,-x+1/2,-y
174 -y+1/2,+z+1/2,-x
175 +z+1/2,-x+1/2,+y
176 +y+1/2,+z+1/2,-x
177 -y+1/2,+z+1/2,+x
178 +x+1/2,-y+1/2,+z
179 +z+1/2,+x+1/2,-y
180 -x+1/2,+y+1/2,+z
181 -y+1/2,-x+1/2,-z
182 -z+1/2,-y+1/2,-x
183 -x+1/2,-z+1/2,-y
184 -y+1/2,-x+1/2,+z
185 +z+1/2,-y+1/2,-x
186 -x+1/2,+z+1/2,-y
187 +z+1/2,-y+1/2,+x
188 +x+1/2,+z+1/2,-y
189 -x+1/2,+z+1/2,+y
190 +y+1/2,-x+1/2,+z
191 +z+1/2,+y+1/2,-x
192 -y+1/2,+x+1/2,+z

loop_
_atom_site_type_symbol
_atom_site_label
_atom_site_fract_x
_atom_site_fract_y
_atom_site_fract_z
_atom_site_U_iso_or_equiv
_atom_site_adp_type
_atom_site_occupancy
Ge Ge1 0.50000 0.50000 0.50000 0.0590(18) Uiso 0.397(6)
Bi Bi1 0.50000 0.50000 0.50000 0.0590 Uiso 0.3970
Te Te1 0.00000 0.00000 0.00000 0.0261(14) Uiso 1.0000

loop_
_atom_type_symbol
_atom_type_description
_atom_type_scat_dispersion_real
_atom_type_scat_dispersion_imag
_atom_type_scat_source
Ge Ge .211 .707 SCM-AXS
Bi Bi -1.484 4.554 SCM-AXS
Te Te -2.091 .695 SCM-AXS

loop_
_diffrn_radiation_type
synchrotron
radiation
